data_7241386
loop_
_publ_author_name
'Roca, Suncica'
'Hok, Lucija'
'Vianello, Robert'
'Borovina, Mladen'
'\/Dakovi\'c, Marijana'
'Karanovic, Ljiljana'
'Vikic-Topic, Drazen'
'Popovic, Zora'

_publ_section_title
;
 The role of non-covalent intermolecular interactions on the diversity of
 crystal packing in the supramolecular dihalopyridine-silver(I) nitrate
 complexes
;
_journal_name_full CrystEngComm
_journal_paper_doi 10.1039/D0CE01257B
_journal_year 2020
_chemical_formula_moiety 'C10 H6 Ag Br4 N3 O3'
_chemical_formula_sum 'C10 H6 Ag Br4 N3 O3'
_chemical_formula_weight 643.69
_space_group_crystal_system orthorhombic
_space_group_IT_number 19
_space_group_name_Hall 'P 2ac 2ab'
_space_group_name_H-M_alt 'P 21 21 21'
_atom_sites_solution_hydrogens geom
_atom_sites_solution_primary dual
_atom_sites_solution_secondary difmap
_audit_creation_date 2020-07-03
_audit_creation_method
;
Olex2 1.2
(compiled 2018.05.29 svn.r3508 for OlexSys, GUI svn.r5506)
;
_audit_update_record
;
2020-07-03 deposited with the CCDC.	2020-10-12 downloaded from the CCDC.
;
_cell_angle_alpha 90
_cell_angle_beta 90
_cell_angle_gamma 90
_cell_formula_units_Z 4
_cell_length_a 8.1687(6)
_cell_length_b 13.9793(10)
_cell_length_c 14.6804(8)
_cell_measurement_reflns_used 1949
_cell_measurement_temperature 296
_cell_measurement_theta_max 26.1220
_cell_measurement_theta_min 3.8170
_cell_volume 1676.39(19)
_computing_cell_refinement 'CrysAlisPro 1.171.39.46 (Rigaku OD, 2018)'
_computing_data_collection 'CrysAlisPro 1.171.39.46 (Rigaku OD, 2018)'
_computing_data_reduction 'CrysAlisPro 1.171.39.46 (Rigaku OD, 2018)'
_computing_molecular_graphics 'Olex2 (Dolomanov et al., 2009)'
_computing_publication_material 'Olex2 (Dolomanov et al., 2009)'
_computing_structure_refinement 'ShelXL (Sheldrick, 2015)'
_computing_structure_solution 'ShelXT (Sheldrick, 2015)'
_diffrn_ambient_temperature 296
_diffrn_detector 'CCD plate'
_diffrn_detector_area_resol_mean 16.3426
_diffrn_detector_type Sapphire3
_diffrn_measured_fraction_theta_full 0.996
_diffrn_measured_fraction_theta_max 0.996
_diffrn_measurement_details
;
List of Runs (angles in degrees, time in seconds):

  # Type    Start    End  Width  t~exp~   \w     \q     \k     \f   Frames
#--------------------------------------------------------------------------
  1  \w     69.00 109.00   1.00   50.00    --   28.65 179.00   0.00   40
  2  \w    -98.00  -5.00   1.00   50.00    --  -31.31 -37.00 -60.00   93
  3  \w    -78.00   0.00   1.00   50.00    --  -31.31 109.00  87.00   78
  4  \w    -85.00 -37.00   1.00   50.00    --  -31.31 -37.00  30.00   48
;
_diffrn_measurement_device 'four-circle diffractometer'
_diffrn_measurement_device_type 'Xcalibur, Sapphire3'
_diffrn_measurement_method '\w scans'
_diffrn_orient_matrix_type 'CrysAlisPro convention (1999,Acta A55,543-557)'
_diffrn_orient_matrix_UB_11 0.0459778000
_diffrn_orient_matrix_UB_12 -0.0380623000
_diffrn_orient_matrix_UB_13 -0.0191155000
_diffrn_orient_matrix_UB_21 -0.0319186000
_diffrn_orient_matrix_UB_22 -0.0316817000
_diffrn_orient_matrix_UB_23 0.0333338000
_diffrn_orient_matrix_UB_31 -0.0662672000
_diffrn_orient_matrix_UB_32 -0.0111183000
_diffrn_orient_matrix_UB_33 -0.0293493000
_diffrn_radiation_monochromator graphite
_diffrn_radiation_probe x-ray
_diffrn_radiation_type MoK\a
_diffrn_radiation_wavelength 0.71073
_diffrn_reflns_av_R_equivalents 0.0224
_diffrn_reflns_av_unetI/netI 0.0331
_diffrn_reflns_Laue_measured_fraction_full 0.996
_diffrn_reflns_Laue_measured_fraction_max 0.996
_diffrn_reflns_limit_h_max 7
_diffrn_reflns_limit_h_min -10
_diffrn_reflns_limit_k_max 17
_diffrn_reflns_limit_k_min -15
_diffrn_reflns_limit_l_max 18
_diffrn_reflns_limit_l_min -18
_diffrn_reflns_number 6948
_diffrn_reflns_point_group_measured_fraction_full 0.997
_diffrn_reflns_point_group_measured_fraction_max 0.997
_diffrn_reflns_theta_full 25.242
_diffrn_reflns_theta_max 25.994
_diffrn_reflns_theta_min 3.204
_diffrn_source 'Enhance (Mo) X-ray Source'
_diffrn_source_target Mo
_diffrn_source_type 'Enhance (Mo) X-ray Source'
_exptl_absorpt_coefficient_mu 10.746
_exptl_absorpt_correction_T_max 0.231
_exptl_absorpt_correction_T_min 0.059
_exptl_absorpt_correction_type gaussian
_exptl_absorpt_process_details
;
CrysAlisPro 1.171.39.46 (Rigaku Oxford Diffraction, 2018)
Numerical absorption correction based on gaussian integration over
			a multifaceted crystal model
Empirical absorption correction using spherical harmonics,
 implemented in SCALE3 ABSPACK scaling algorithm.
;
_exptl_crystal_colour colourless
_exptl_crystal_colour_primary colourless
_exptl_crystal_density_diffrn 2.550
_exptl_crystal_description block
_exptl_crystal_F_000 1192
_exptl_crystal_size_max 0.537
_exptl_crystal_size_mid 0.25
_exptl_crystal_size_min 0.173
_refine_diff_density_max 0.504
_refine_diff_density_min -0.652
_refine_diff_density_rms 0.081
_refine_ls_abs_structure_details
;
 Flack x determined using 976 quotients [(I+)-(I-)]/[(I+)+(I-)]
 (Parsons, Flack and Wagner, Acta Cryst. B69 (2013) 249-259).
;
_refine_ls_abs_structure_Flack -0.011(9)
_refine_ls_extinction_coef 0.0046(4)
_refine_ls_extinction_expression Fc^*^=kFc[1+0.001xFc^2^\l^3^/sin(2\q)]^-1/4^
_refine_ls_extinction_method 'SHELXL-2018/3 (Sheldrick 2018)'
_refine_ls_goodness_of_fit_ref 1.021
_refine_ls_hydrogen_treatment constr
_refine_ls_matrix_type full
_refine_ls_number_parameters 191
_refine_ls_number_reflns 3269
_refine_ls_number_restraints 0
_refine_ls_restrained_S_all 1.021
_refine_ls_R_factor_all 0.0434
_refine_ls_R_factor_gt 0.0327
_refine_ls_shift/su_max 0.001
_refine_ls_shift/su_mean 0.000
_refine_ls_structure_factor_coef Fsqd
_refine_ls_weighting_details 'w=1/[\s^2^(Fo^2^)+(0.0337P)^2^+0.0567P] where P=(Fo^2^+2Fc^2^)/3'
_refine_ls_weighting_scheme calc
_refine_ls_wR_factor_gt 0.0678
_refine_ls_wR_factor_ref 0.0723
_reflns_Friedel_coverage 0.736
_reflns_Friedel_fraction_full 0.998
_reflns_Friedel_fraction_max 0.999
_reflns_number_gt 2749
_reflns_number_total 3269
_reflns_threshold_expression 'I > 2\s(I)'
_cod_data_source_file d0ce01257b2.cif
_cod_data_source_block 6_Br3_5
_cod_database_code 7241386
_shelx_shelxl_version_number 2018/3
_chemical_oxdiff_formula 'C10 H6 Ag Br4 N3 O3'
_shelx_space_group_comment
;
The symmetry employed for this shelxl refinement is uniquely defined
by the following loop, which should always be used as a source of
symmetry information in preference to the above space-group names.
They are only intended as comments.
;
_shelx_estimated_absorpt_t_max 0.258
_shelx_estimated_absorpt_t_min 0.069
_reflns_odcompleteness_completeness 99.66
_reflns_odcompleteness_iscentric 1
_reflns_odcompleteness_theta 30.44
_olex2_refinement_description
;
1. Fixed Uiso
 At 1.2 times of:
  All C(H) groups
2.a Aromatic/amide H refined with riding coordinates:
 C5(H5), C6(H6), C1(H1), C8(H8), C10(H10), C3(H3)
;
_olex2_submission_special_instructions 'No special instructions were received'
_oxdiff_exptl_absorpt_empirical_details
;
Empirical correction (ABSPACK) includes:
- Absorption correction using spherical harmonics
- Frame scaling
;
_oxdiff_exptl_absorpt_empirical_full_max 1.126
_oxdiff_exptl_absorpt_empirical_full_min 0.885

loop_
_space_group_symop_operation_xyz
'x, y, z'
'-x+1/2, -y, z+1/2'
'-x, y+1/2, -z+1/2'
'x+1/2, -y+1/2, -z'

loop_
_atom_site_label
_atom_site_type_symbol
_atom_site_fract_x
_atom_site_fract_y
_atom_site_fract_z
_atom_site_U_iso_or_equiv
_atom_site_adp_type
_atom_site_occupancy
_atom_site_site_symmetry_order
_atom_site_calc_flag
_atom_site_refinement_flags_posn
_atom_site_refinement_flags_adp
_atom_site_refinement_flags_occupancy
_atom_site_disorder_assembly
_atom_site_disorder_group
Ag1 Ag 0.26111(9) 0.72251(4) 0.42309(4) 0.0683(2) Uani 1 1 d . . . . .
Br3 Br -0.03794(12) 1.09530(7) 0.33563(7) 0.0762(3) Uani 1 1 d . . . . .
Br1 Br -0.01241(12) 0.40187(9) 0.63631(7) 0.0813(3) Uani 1 1 d . . . . .
Br4 Br 0.34252(12) 0.91039(9) 0.06542(6) 0.0831(3) Uani 1 1 d . . . . .
Br2 Br 0.25018(15) 0.32534(7) 0.28651(7) 0.0815(3) Uani 1 1 d . . . . .
N1 N 0.2046(8) 0.5661(4) 0.4405(4) 0.0546(16) Uani 1 1 d . . . . .
N3 N 0.6356(11) 0.6910(5) 0.3989(4) 0.0646(19) Uani 1 1 d . . . . .
O3 O 0.5508(8) 0.7258(6) 0.4613(4) 0.093(2) Uani 1 1 d . . . . .
N2 N 0.2110(9) 0.8426(5) 0.3252(4) 0.0580(17) Uani 1 1 d . . . . .
C5 C 0.1269(10) 0.5339(6) 0.5139(5) 0.058(2) Uani 1 1 d . . . . .
H5 H 0.096856 0.577785 0.558463 0.069 Uiso 1 1 calc R . . . .
O2 O 0.5655(9) 0.6603(5) 0.3304(4) 0.085(2) Uani 1 1 d . . . . .
O1 O 0.7834(9) 0.6874(7) 0.4104(6) 0.122(3) Uani 1 1 d . . . . .
C7 C 0.2503(9) 0.9165(6) 0.1837(4) 0.0569(19) Uani 1 1 d . . . . .
C6 C 0.2775(10) 0.8427(6) 0.2428(5) 0.0560(19) Uani 1 1 d . . . . .
H6 H 0.343475 0.791838 0.224919 0.067 Uiso 1 1 calc R . . . .
C2 C 0.2010(8) 0.4081(6) 0.3823(5) 0.0511(18) Uani 1 1 d . . . . .
C1 C 0.2431(10) 0.5040(5) 0.3756(5) 0.0500(16) Uani 1 1 d . . . . .
H1 H 0.299694 0.525188 0.324491 0.060 Uiso 1 1 calc R . . . .
C8 C 0.1557(9) 0.9942(6) 0.2079(5) 0.0548(19) Uani 1 1 d . . . . .
H8 H 0.136147 1.044452 0.167818 0.066 Uiso 1 1 calc R . . . .
C4 C 0.0892(9) 0.4407(6) 0.5271(5) 0.0524(19) Uani 1 1 d . . . . .
C10 C 0.1185(10) 0.9165(6) 0.3515(5) 0.058(2) Uani 1 1 d . . . . .
H10 H 0.071293 0.916150 0.409199 0.070 Uiso 1 1 calc R . . . .
C9 C 0.0921(9) 0.9932(5) 0.2943(5) 0.0495(17) Uani 1 1 d . . . . .
C3 C 0.1232(10) 0.3759(6) 0.4598(5) 0.056(2) Uani 1 1 d . . . . .
H3 H 0.094591 0.311810 0.466158 0.068 Uiso 1 1 calc R . . . .

loop_
_atom_site_aniso_label
_atom_site_aniso_U_11
_atom_site_aniso_U_22
_atom_site_aniso_U_33
_atom_site_aniso_U_23
_atom_site_aniso_U_13
_atom_site_aniso_U_12
Ag1 0.0975(5) 0.0484(3) 0.0591(3) 0.0073(3) 0.0107(4) 0.0029(4)
Br3 0.0798(6) 0.0691(6) 0.0797(6) -0.0006(5) -0.0002(5) 0.0149(5)
Br1 0.0725(6) 0.1025(8) 0.0688(5) 0.0364(6) 0.0172(4) -0.0027(5)
Br4 0.0736(6) 0.1265(9) 0.0490(4) 0.0154(5) 0.0109(4) 0.0125(6)
Br2 0.0977(7) 0.0619(5) 0.0848(6) -0.0178(5) 0.0078(6) 0.0095(6)
N1 0.070(4) 0.045(3) 0.049(3) 0.008(3) 0.009(3) 0.002(3)
N3 0.095(6) 0.056(5) 0.043(3) -0.004(3) 0.008(4) -0.004(4)
O3 0.085(5) 0.130(6) 0.065(4) -0.046(4) -0.007(3) 0.012(4)
N2 0.071(5) 0.054(4) 0.050(3) 0.009(3) 0.001(3) -0.001(3)
C5 0.072(5) 0.056(5) 0.046(4) 0.010(4) 0.017(4) 0.008(4)
O2 0.103(5) 0.106(5) 0.046(3) -0.022(3) -0.006(3) -0.015(4)
O1 0.074(5) 0.168(8) 0.125(7) -0.080(6) -0.010(5) 0.001(5)
C7 0.045(4) 0.086(5) 0.040(3) 0.005(4) -0.006(3) -0.003(5)
C6 0.055(5) 0.062(5) 0.051(4) 0.005(4) 0.006(4) 0.007(4)
C2 0.042(4) 0.056(4) 0.056(4) 0.004(4) -0.001(3) 0.007(4)
C1 0.051(4) 0.055(4) 0.043(3) 0.006(3) 0.010(4) 0.001(4)
C8 0.047(4) 0.065(5) 0.052(4) 0.016(4) -0.005(4) -0.002(4)
C4 0.045(4) 0.062(5) 0.050(4) 0.022(4) 0.004(3) 0.003(4)
C10 0.061(5) 0.067(5) 0.047(4) 0.003(4) 0.002(4) -0.005(4)
C9 0.045(4) 0.047(4) 0.057(4) 0.008(4) -0.005(3) -0.003(3)
C3 0.048(5) 0.050(5) 0.071(5) 0.015(4) -0.007(4) -0.005(4)

loop_
_atom_type_symbol
_atom_type_description
_atom_type_scat_dispersion_real
_atom_type_scat_dispersion_imag
_atom_type_scat_source
C C 0.0033 0.0016 'International Tables Vol C Tables 4.2.6.8 and 6.1.1.4'
H H 0.0000 0.0000 'International Tables Vol C Tables 4.2.6.8 and 6.1.1.4'
Ag Ag -0.8971 1.1015 'International Tables Vol C Tables 4.2.6.8 and 6.1.1.4'
Br Br -0.2901 2.4595 'International Tables Vol C Tables 4.2.6.8 and 6.1.1.4'
N N 0.0061 0.0033 'International Tables Vol C Tables 4.2.6.8 and 6.1.1.4'
O O 0.0106 0.0060 'International Tables Vol C Tables 4.2.6.8 and 6.1.1.4'

loop_
_exptl_crystal_face_index_h
_exptl_crystal_face_index_k
_exptl_crystal_face_index_l
_exptl_crystal_face_perp_dist
0 20 -1 0.0926
0 -20 -2 0.0765
-9 -1 12 0.1743
-9 -1 -13 0.2178
9 1 13 0.2284
0 3 21 0.1314
10 1 -11 0.2294
0 -18 8 0.1015
0 18 -9 0.1063
-4 -18 2 0.1322
0 14 14 0.0892
0 7 -19 0.0958
0 -3 -21 0.1074

loop_
_geom_angle_atom_site_label_1
_geom_angle_atom_site_label_2
_geom_angle_atom_site_label_3
_geom_angle
_geom_angle_site_symmetry_1
_geom_angle_site_symmetry_3
_geom_angle_publ_flag
N1 Ag1 O3 101.1(3) . . ?
N1 Ag1 O3 93.6(3) . 4_466 ?
N1 Ag1 O2 86.5(2) . . ?
N1 Ag1 O1 110.9(3) . 4_466 ?
O3 Ag1 O3 120.15(9) . 4_466 ?
O3 Ag1 O2 164.7(2) 4_466 . ?
O3 Ag1 O2 45.22(18) . . ?
O3 Ag1 O1 46.9(2) 4_466 4_466 ?
O3 Ag1 O1 73.9(2) . 4_466 ?
N2 Ag1 N1 139.6(2) . . ?
N2 Ag1 O3 95.3(3) . 4_466 ?
N2 Ag1 O3 108.1(3) . . ?
N2 Ag1 O2 94.5(2) . . ?
N2 Ag1 O1 103.8(3) . 4_466 ?
O1 Ag1 O2 119.1(2) 4_466 . ?
C9 Br3 Br4 91.9(2) . 2_575 ?
C4 Br1 O2 162.1(3) . 2_565 ?
C2 Br2 O2 160.0(2) . 3_645 ?
C5 N1 Ag1 121.3(5) . . ?
C1 N1 Ag1 120.4(5) . . ?
C1 N1 C5 118.2(6) . . ?
O2 N3 O3 118.5(9) . . ?
O1 N3 O3 117.6(8) . . ?
O1 N3 O2 123.9(8) . . ?
Ag1 O3 Ag1 145.5(3) . 4_566 ?
N3 O3 Ag1 103.2(5) . 4_566 ?
N3 O3 Ag1 111.3(5) . . ?
C6 N2 Ag1 120.6(5) . . ?
C6 N2 C10 119.6(7) . . ?
C10 N2 Ag1 119.7(5) . . ?
N1 C5 C4 123.5(8) . . ?
N3 O2 Ag1 85.0(5) . . ?
C6 C7 Br4 118.9(6) . . ?
C6 C7 C8 121.5(7) . . ?
C8 C7 Br4 119.6(6) . . ?
N2 C6 C7 120.9(7) . . ?
C1 C2 Br2 119.5(6) . . ?
C3 C2 Br2 121.2(6) . . ?
C3 C2 C1 119.2(7) . . ?
N1 C1 C2 121.6(7) . . ?
C9 C8 C7 116.3(7) . . ?
C5 C4 Br1 120.0(6) . . ?
C5 C4 C3 119.2(7) . . ?
C3 C4 Br1 120.8(6) . . ?
N2 C10 C9 120.8(7) . . ?
C8 C9 Br3 120.3(6) . . ?
C8 C9 C10 120.8(7) . . ?
C10 C9 Br3 118.8(6) . . ?
C4 C3 C2 118.2(7) . . ?

loop_
_geom_bond_atom_site_label_1
_geom_bond_atom_site_label_2
_geom_bond_distance
_geom_bond_site_symmetry_2
_geom_bond_publ_flag
Ag1 N1 2.249(6) . ?
Ag1 O3 2.433(7) . ?
Ag1 O3 2.520(6) 4_466 ?
Ag1 N2 2.248(6) . ?
Ag1 O2 2.965(7) . ?
Ag1 O1 2.756(7) 4_466 ?
Br3 Br4 3.7329(13) 2_575 ?
Br3 C9 1.880(8) . ?
Br1 O2 3.010(5) 2_565 ?
Br1 C4 1.885(7) . ?
Br4 C7 1.895(7) . ?
Br2 O2 3.246(7) 3_645 ?
Br2 C2 1.865(8) . ?
N1 C5 1.329(9) . ?
N1 C1 1.327(9) . ?
N3 O3 1.248(8) . ?
N3 O2 1.234(9) . ?
N3 O1 1.220(10) . ?
N2 C6 1.327(10) . ?
N2 C10 1.337(10) . ?
C5 C4 1.353(11) . ?
C7 C6 1.366(10) . ?
C7 C8 1.379(11) . ?
C2 C1 1.387(11) . ?
C2 C3 1.379(10) . ?
C8 C9 1.371(11) . ?
C4 C3 1.370(11) . ?
C10 C9 1.379(11) . ?

loop_
_geom_hbond_atom_site_label_D
_geom_hbond_atom_site_label_H
_geom_hbond_atom_site_label_A
_geom_hbond_distance_DH
_geom_hbond_distance_HA
_geom_hbond_distance_DA
_geom_hbond_angle_DHA
_geom_hbond_site_symmetry_A
_geom_hbond_publ_flag
C8 H8 O1 0.93 2.40 3.249(11) 152.3 3_655 yes

loop_
_exptl_oxdiff_crystal_face_indexfrac_h
_exptl_oxdiff_crystal_face_indexfrac_k
_exptl_oxdiff_crystal_face_indexfrac_l
_exptl_oxdiff_crystal_face_x
_exptl_oxdiff_crystal_face_y
_exptl_oxdiff_crystal_face_z
-0.0667 19.9125 -0.8072 -0.7456 -0.6556 -0.1933
0.0737 -19.8946 -2.1681 0.8021 0.5557 0.2799
-8.9685 -1.1328 11.8037 -0.5949 0.7156 0.2605
-8.9101 -0.9832 -12.9906 -0.1239 -0.1175 0.9826
8.9101 0.9832 12.9906 0.1239 0.1175 -0.9826
-0.0594 2.8603 20.8549 -0.5103 0.6065 -0.6399
9.9599 1.1341 -10.8021 0.6213 -0.7139 -0.3556
0.0434 -17.9638 7.7681 0.5372 0.8267 -0.0311
-0.0411 17.9698 -8.7599 -0.5184 -0.8600 0.0600
-3.9176 -17.9570 1.7782 0.4694 0.7532 0.4071
-0.0811 13.8508 14.0140 -0.7988 0.0309 -0.5599
0.0202 7.0810 -18.7791 0.0904 -0.8510 0.4711
0.0594 -2.8603 -20.8549 0.5103 -0.6065 0.6399
